data_2236270
loop_
_publ_author_name
'Muralikrishna, A.'
'Kannan, M.'
'Padmavathi, V.'
'Padmaja, A.'
'Krishna, R.'

_publ_section_title
;
 <i>N</i>-(4-Chlorophenyl)-1-(5-{[(2-phenylethenyl)sulfonyl]methyl}-1,3,4-oxadiazol-2-yl)methanesulfonamide
;
_journal_coeditor_code HB6934
_journal_issue 10
_journal_name_full 'Acta Crystallographica Section E'
_journal_page_first o2954
_journal_paper_doi 10.1107/S1600536812037300
_journal_volume 68
_journal_year 2012
_chemical_formula_iupac 'C18 H16 Cl N3 O5 S2'
_chemical_formula_moiety 'C18 H16 Cl N3 O5 S2'
_chemical_formula_sum 'C18 H16 Cl N3 O5 S2'
_chemical_formula_weight 453.93
_chemical_name_systematic
;
<i>N</i>-(4-Chlorophenyl)-1-(5-{[(2-phenylethenyl)sulfonyl]methyl}-
1,3,4-oxadiazol-2-yl)methanesulfonamide
;
_space_group_IT_number 14
_symmetry_cell_setting monoclinic
_symmetry_space_group_name_Hall '-P 2ybc'
_symmetry_space_group_name_H-M 'P 1 21/c 1'
_atom_sites_solution_hydrogens geom
_atom_sites_solution_primary direct
_atom_sites_solution_secondary difmap
_audit_creation_method SHELXL-97
_cell_angle_alpha 90.00
_cell_angle_beta 107.810(7)
_cell_angle_gamma 90.00
_cell_formula_units_Z 4
_cell_length_a 21.1387(12)
_cell_length_b 5.4443(2)
_cell_length_c 18.3484(11)
_cell_measurement_reflns_used 2041
_cell_measurement_temperature 293(2)
_cell_measurement_theta_max 29.18
_cell_measurement_theta_min 2.57
_cell_volume 2010.4(2)
_computing_cell_refinement
;
CrysAlis CCD (Oxford Diffraction, 2009)
;
_computing_data_collection
;
CrysAlis CCD (Oxford Diffraction, 2009)
;
_computing_data_reduction
;
CrysAlis RED (Oxford Diffraction, 2009)
;
_computing_molecular_graphics 'ORTEP-3 (Farrugia, 1997)'
_computing_publication_material 'PLATON (Spek, 2009)'
_computing_structure_refinement 'SHELXL97 (Sheldrick, 2008)'
_computing_structure_solution 'SHELXS97 (Sheldrick, 2008)'
_diffrn_ambient_temperature 293(2)
_diffrn_detector_area_resol_mean 15.9821
_diffrn_measured_fraction_theta_full 0.999
_diffrn_measured_fraction_theta_max 0.999
_diffrn_measurement_device_type 'Oxford Diffraction Xcalibur Eos'
_diffrn_measurement_method '\w scans'
_diffrn_radiation_monochromator graphite
_diffrn_radiation_source 'Enhance (Mo) X-ray Source'
_diffrn_radiation_type 'Mo K\a'
_diffrn_radiation_wavelength 0.7107
_diffrn_reflns_av_R_equivalents 0.0521
_diffrn_reflns_av_sigmaI/netI 0.0840
_diffrn_reflns_limit_h_max 22
_diffrn_reflns_limit_h_min -25
_diffrn_reflns_limit_k_max 6
_diffrn_reflns_limit_k_min -6
_diffrn_reflns_limit_l_max 21
_diffrn_reflns_limit_l_min -2
_diffrn_reflns_number 8939
_diffrn_reflns_theta_full 25.00
_diffrn_reflns_theta_max 25.00
_diffrn_reflns_theta_min 2.58
_diffrn_standards_decay_% 0
_diffrn_standards_interval_count 0
_diffrn_standards_interval_time 0
_diffrn_standards_number 0
_exptl_absorpt_coefficient_mu 0.434
_exptl_absorpt_correction_T_max 0.974
_exptl_absorpt_correction_T_min 0.917
_exptl_absorpt_correction_type multi-scan
_exptl_absorpt_process_details '(<i>CrysAlis PRO</i>; Oxford Diffraction, 2009)'
_exptl_crystal_colour colourless
_exptl_crystal_density_diffrn 1.513
_exptl_crystal_density_method 'not measured'
_exptl_crystal_description plate
_exptl_crystal_F_000 936
_exptl_crystal_size_max 0.20
_exptl_crystal_size_mid 0.20
_exptl_crystal_size_min 0.06
_refine_diff_density_max 0.255
_refine_diff_density_min -0.290
_refine_ls_extinction_coef 0
_refine_ls_extinction_method none
_refine_ls_goodness_of_fit_ref 0.873
_refine_ls_hydrogen_treatment constr
_refine_ls_matrix_type full
_refine_ls_number_parameters 262
_refine_ls_number_reflns 3541
_refine_ls_number_restraints 0
_refine_ls_restrained_S_all 0.873
_refine_ls_R_factor_all 0.1032
_refine_ls_R_factor_gt 0.0510
_refine_ls_shift/su_max 0.000
_refine_ls_shift/su_mean 0.000
_refine_ls_structure_factor_coef Fsqd
_refine_ls_weighting_details 'calc w=1/[\s^2^(Fo^2^)+(0.1000P)^2^] where P=(Fo^2^+2Fc^2^)/3'
_refine_ls_weighting_scheme calc
_refine_ls_wR_factor_gt 0.1305
_refine_ls_wR_factor_ref 0.1712
_reflns_number_gt 2114
_reflns_number_total 3541
_reflns_threshold_expression I>2\s(I)
_cod_data_source_file hb6934.cif
_cod_data_source_block I
_cod_original_sg_symbol_H-M 'P 21/c'
_cod_database_code 2236270
_cod_database_fobs_code 2236270

loop_
_symmetry_equiv_pos_as_xyz
'x, y, z'
'-x, y+1/2, -z+1/2'
'-x, -y, -z'
'x, -y-1/2, z-1/2'

loop_
_atom_site_type_symbol
_atom_site_label
_atom_site_fract_x
_atom_site_fract_y
_atom_site_fract_z
_atom_site_U_iso_or_equiv
_atom_site_adp_type
_atom_site_calc_flag
_atom_site_refinement_flags
_atom_site_occupancy
_atom_site_symmetry_multiplicity
S S1 0.10737(6) 0.1465(2) 0.99341(7) 0.0506(4) Uani d . 1 1
S S2 0.20592(5) -0.11531(16) 0.70760(6) 0.0365(3) Uani d . 1 1
Cl Cl 0.40975(8) 0.2776(3) 0.90563(11) 0.0990(6) Uani d . 1 1
O O1 0.09206(13) -0.0641(5) 0.80065(15) 0.0409(7) Uani d . 1 1
O O5 0.21845(15) -0.2584(5) 0.64804(18) 0.0506(8) Uani d . 1 1
O O4 0.22585(15) -0.2151(5) 0.78332(18) 0.0558(9) Uani d . 1 1
O O2 0.08523(16) 0.0536(7) 1.05419(19) 0.0720(10) Uani d . 1 1
N N1 0.07298(17) 0.2839(6) 0.7363(2) 0.0450(9) Uani d . 1 1
C C1 0.09493(18) 0.0632(7) 0.7380(2) 0.0348(9) Uani d . 1 1
O O3 0.11247(18) 0.4033(6) 0.9846(2) 0.0719(10) Uani d . 1 1
N N3 0.17730(17) 0.0164(7) 1.0028(2) 0.0574(11) Uani d . 1 1
H H3 0.1836 -0.1171 1.0291 0.069 Uiso calc R 1 1
N N2 0.05241(18) 0.3095(7) 0.8019(2) 0.0500(10) Uani d . 1 1
C C10 0.11833(19) -0.0673(7) 0.6803(2) 0.0403(10) Uani d . 1 1
H H10A 0.1050 0.0260 0.6331 0.048 Uiso calc R 1 1
H H10B 0.0963 -0.2256 0.6701 0.048 Uiso calc R 1 1
C C13 0.3483(2) 0.0561(7) 0.6906(3) 0.0454(11) Uani d . 1 1
C C14 0.3805(2) 0.0969(8) 0.6365(3) 0.0577(13) Uani d . 1 1
H H14 0.3684 0.2316 0.6040 0.069 Uiso calc R 1 1
C C7 0.3391(2) 0.1971(9) 0.9301(3) 0.0568(13) Uani d . 1 1
C C6 0.2849(3) 0.3435(8) 0.9081(3) 0.0530(12) Uani d . 1 1
H H6 0.2847 0.4818 0.8783 0.064 Uiso calc R 1 1
C C8 0.3399(2) -0.0127(9) 0.9717(3) 0.0557(13) Uani d . 1 1
H H8 0.3767 -0.1158 0.9839 0.067 Uiso calc R 1 1
C C9 0.2858(2) -0.0691(8) 0.9950(3) 0.0496(11) Uani d . 1 1
H H9 0.2863 -0.2097 1.0239 0.059 Uiso calc R 1 1
C C18 0.3694(2) -0.1416(8) 0.7403(3) 0.0526(13) Uani d . 1 1
H H18 0.3497 -0.1715 0.7783 0.063 Uiso calc R 1 1
C C3 0.0515(2) 0.0242(9) 0.9082(2) 0.0534(12) Uani d . 1 1
H H3A 0.0535 -0.1537 0.9112 0.064 Uiso calc R 1 1
H H3B 0.0067 0.0730 0.9054 0.064 Uiso calc R 1 1
C C12 0.2957(2) 0.2238(7) 0.6963(3) 0.0539(13) Uani d . 1 1
H H12 0.3047 0.3894 0.6921 0.065 Uiso calc R 1 1
C C11 0.2379(2) 0.1785(7) 0.7066(3) 0.0464(12) Uani d . 1 1
H H11 0.2127 0.3112 0.7137 0.056 Uiso calc R 1 1
C C5 0.2297(2) 0.2862(8) 0.9301(3) 0.0513(12) Uani d . 1 1
H H5 0.1920 0.3848 0.9144 0.062 Uiso calc R 1 1
C C2 0.06481(19) 0.1027(8) 0.8369(2) 0.0412(10) Uani d . 1 1
C C4 0.2303(2) 0.0831(7) 0.9755(2) 0.0442(11) Uani d . 1 1
C C17 0.4193(2) -0.2922(9) 0.7334(3) 0.0633(15) Uani d . 1 1
H H17 0.4330 -0.4230 0.7671 0.076 Uiso calc R 1 1
C C15 0.4302(2) -0.0575(10) 0.6295(3) 0.0667(15) Uani d . 1 1
H H15 0.4507 -0.0283 0.5921 0.080 Uiso calc R 1 1
C C16 0.4491(2) -0.2543(9) 0.6781(4) 0.0674(16) Uani d . 1 1
H H16 0.4820 -0.3610 0.6733 0.081 Uiso calc R 1 1

loop_
_atom_site_aniso_label
_atom_site_aniso_U_11
_atom_site_aniso_U_22
_atom_site_aniso_U_33
_atom_site_aniso_U_12
_atom_site_aniso_U_13
_atom_site_aniso_U_23
S1 0.0458(7) 0.0765(9) 0.0334(7) 0.0029(6) 0.0177(5) -0.0018(6)
S2 0.0403(6) 0.0290(5) 0.0402(7) 0.0032(4) 0.0122(5) -0.0008(5)
Cl 0.0756(11) 0.1391(14) 0.1018(13) -0.0272(9) 0.0562(10) -0.0005(10)
O1 0.0424(17) 0.0491(16) 0.0336(17) 0.0029(13) 0.0153(14) 0.0082(13)
O5 0.0518(19) 0.0459(16) 0.056(2) 0.0031(13) 0.0189(16) -0.0183(14)
O4 0.053(2) 0.0610(18) 0.050(2) 0.0075(14) 0.0103(16) 0.0195(16)
O2 0.059(2) 0.123(3) 0.042(2) 0.000(2) 0.0281(17) 0.003(2)
N1 0.048(2) 0.050(2) 0.040(2) 0.0115(17) 0.0184(18) 0.0058(17)
C1 0.030(2) 0.043(2) 0.029(2) -0.0014(17) 0.0059(18) 0.0037(18)
O3 0.091(3) 0.063(2) 0.066(3) 0.0071(18) 0.032(2) -0.0110(17)
N3 0.039(2) 0.078(3) 0.057(3) 0.0039(19) 0.0164(19) 0.027(2)
N2 0.051(2) 0.060(2) 0.042(2) 0.0137(18) 0.0184(19) -0.0010(19)
C10 0.043(3) 0.043(2) 0.037(3) 0.0001(19) 0.015(2) 0.0014(19)
C13 0.039(3) 0.038(2) 0.059(3) -0.0046(19) 0.014(2) -0.004(2)
C14 0.050(3) 0.054(3) 0.067(4) 0.001(2) 0.014(3) 0.013(2)
C7 0.060(3) 0.070(3) 0.048(3) -0.019(3) 0.027(3) -0.014(3)
C6 0.069(4) 0.052(3) 0.042(3) -0.006(2) 0.023(3) 0.008(2)
C8 0.050(3) 0.063(3) 0.057(3) 0.006(2) 0.022(3) -0.005(3)
C9 0.053(3) 0.048(2) 0.048(3) 0.005(2) 0.016(2) 0.007(2)
C18 0.039(3) 0.049(3) 0.069(4) -0.001(2) 0.015(2) 0.007(2)
C3 0.044(3) 0.083(3) 0.037(3) -0.005(2) 0.020(2) 0.002(2)
C12 0.051(3) 0.034(2) 0.080(4) 0.002(2) 0.026(3) 0.006(2)
C11 0.042(3) 0.032(2) 0.069(3) 0.0069(18) 0.023(2) -0.003(2)
C5 0.047(3) 0.053(3) 0.053(3) 0.000(2) 0.013(2) 0.013(2)
C2 0.031(2) 0.059(3) 0.034(3) 0.0007(19) 0.0091(19) 0.001(2)
C4 0.041(3) 0.057(3) 0.033(3) -0.009(2) 0.010(2) 0.000(2)
C17 0.039(3) 0.057(3) 0.087(4) 0.005(2) 0.010(3) 0.015(3)
C15 0.046(3) 0.085(4) 0.075(4) -0.003(3) 0.027(3) -0.010(3)
C16 0.043(3) 0.061(3) 0.096(5) 0.002(2) 0.018(3) -0.013(3)

loop_
_atom_type_symbol
_atom_type_description
_atom_type_scat_dispersion_real
_atom_type_scat_dispersion_imag
_atom_type_scat_source
C C 0.0033 0.0016 'International Tables Vol C Tables 4.2.6.8 and 6.1.1.4'
H H 0.0000 0.0000 'International Tables Vol C Tables 4.2.6.8 and 6.1.1.4'
N N 0.0061 0.0033 'International Tables Vol C Tables 4.2.6.8 and 6.1.1.4'
O O 0.0106 0.0060 'International Tables Vol C Tables 4.2.6.8 and 6.1.1.4'
S S 0.1246 0.1234 'International Tables Vol C Tables 4.2.6.8 and 6.1.1.4'
Cl Cl 0.1484 0.1585 'International Tables Vol C Tables 4.2.6.8 and 6.1.1.4'

loop_
_geom_angle_atom_site_label_1
_geom_angle_atom_site_label_2
_geom_angle_atom_site_label_3
_geom_angle_site_symmetry_1
_geom_angle
O3 S1 O2 1 119.6(2)
O3 S1 O2 . 119.6(2)
O3 S1 N3 1 110.4(2)
O3 S1 N3 . 110.4(2)
O2 S1 N3 . 105.8(2)
O3 S1 C3 1 108.9(2)
O3 S1 C3 . 108.9(2)
O2 S1 C3 . 105.4(2)
N3 S1 C3 . 105.8(2)
O4 S2 O5 . 117.81(18)
O4 S2 C11 . 111.1(2)
O5 S2 C11 . 109.2(2)
O4 S2 C10 . 107.48(19)
O5 S2 C10 . 106.52(18)
C11 S2 C10 . 103.63(19)
C2 O1 C1 . 102.1(3)
C1 N1 N2 . 106.0(3)
N1 C1 O1 . 112.8(4)
N1 C1 C10 . 129.0(4)
O1 C1 C10 . 118.1(3)
C4 N3 S1 . 131.0(3)
C4 N3 H3 . 114.5
S1 N3 H3 . 114.5
C2 N2 N1 . 105.8(3)
C1 C10 S2 . 114.5(3)
C1 C10 H10A . 108.6
S2 C10 H10A . 108.6
C1 C10 H10B . 108.6
S2 C10 H10B . 108.6
H10A C10 H10B . 107.6
C14 C13 C18 . 117.8(4)
C14 C13 C12 . 120.1(4)
C18 C13 C12 . 122.0(4)
C15 C14 C13 . 121.6(5)
C15 C14 H14 . 119.2
C13 C14 H14 . 119.2
C6 C7 C8 . 121.5(4)
C6 C7 Cl . 119.3(4)
C8 C7 Cl . 119.2(4)
C7 C6 C5 . 119.6(4)
C7 C6 H6 . 120.2
C5 C6 H6 . 120.2
C7 C8 C9 . 119.4(4)
C7 C8 H8 . 120.3
C9 C8 H8 . 120.3
C8 C9 C4 . 120.3(4)
C8 C9 H9 . 119.9
C4 C9 H9 . 119.9
C17 C18 C13 . 120.1(5)
C17 C18 H18 . 119.9
C13 C18 H18 . 119.9
C2 C3 S1 . 114.5(3)
C2 C3 H3A . 108.6
S1 C3 H3A . 108.6
C2 C3 H3B . 108.6
S1 C3 H3B . 108.6
H3A C3 H3B . 107.6
C11 C12 C13 . 130.7(4)
C11 C12 H12 . 114.7
C13 C12 H12 . 114.7
C12 C11 S2 . 123.7(3)
C12 C11 H11 . 118.1
S2 C11 H11 . 118.1
C4 C5 C6 . 120.2(4)
C4 C5 H5 . 119.9
C6 C5 H5 . 119.9
N2 C2 O1 . 113.3(4)
N2 C2 C3 . 129.0(4)
O1 C2 C3 . 117.7(4)
C5 C4 C9 . 118.9(4)
C5 C4 N3 . 124.0(4)
C9 C4 N3 . 117.1(4)
C16 C17 C18 . 121.5(5)
C16 C17 H17 . 119.3
C18 C17 H17 . 119.3
C16 C15 C14 . 119.5(5)
C16 C15 H15 . 120.2
C14 C15 H15 . 120.2
C17 C16 C15 . 119.5(5)
C17 C16 H16 . 120.3
C15 C16 H16 . 120.3

loop_
_geom_bond_atom_site_label_1
_geom_bond_atom_site_label_2
_geom_bond_distance
S1 O3 1.415(3)
S1 O2 1.428(3)
S1 N3 1.600(4)
S1 C3 1.775(5)
S2 O4 1.430(3)
S2 O5 1.431(3)
S2 C11 1.739(4)
S2 C10 1.783(4)
Cl C7 1.741(5)
O1 C2 1.354(5)
O1 C1 1.359(4)
N1 C1 1.285(5)
N1 N2 1.406(5)
C1 C10 1.480(5)
N3 C4 1.409(5)
N3 H3 0.8600
N2 C2 1.283(5)
C10 H10A 0.9700
C10 H10B 0.9700
C13 C14 1.382(6)
C13 C18 1.393(6)
C13 C12 1.468(6)
C14 C15 1.382(6)
C14 H14 0.9300
C7 C6 1.353(7)
C7 C8 1.370(7)
C6 C5 1.383(6)
C6 H6 0.9300
C8 C9 1.373(6)
C8 H8 0.9300
C9 C4 1.391(6)
C9 H9 0.9300
C18 C17 1.371(6)
C18 H18 0.9300
C3 C2 1.484(6)
C3 H3A 0.9700
C3 H3B 0.9700
C12 C11 1.315(6)
C12 H12 0.9300
C11 H11 0.9300
C5 C4 1.381(6)
C5 H5 0.9300
C17 C16 1.365(7)
C17 H17 0.9300
C15 C16 1.373(7)
C15 H15 0.9300
C16 H16 0.9300

loop_
_geom_hbond_atom_site_label_D
_geom_hbond_atom_site_label_H
_geom_hbond_atom_site_label_A
_geom_hbond_site_symmetry_A
_geom_hbond_distance_DH
_geom_hbond_distance_HA
_geom_hbond_distance_DA
_geom_hbond_angle_DHA
C5 H5 O3 . 0.93 2.41 3.010(6) 122
N3 H3 O5 4_556 0.86 2.19 2.900(5) 140
C3 H3B O2 3_557 0.97 2.38 3.198(5) 141
C6 H6 O4 1_565 0.93 2.45 3.290(5) 151
C12 H12 O5 1_565 0.93 2.60 3.242(5) 127
C14 H14 Cg 4_565 0.93 2.90 3.670(5) 141

loop_
_geom_torsion_atom_site_label_1
_geom_torsion_atom_site_label_2
_geom_torsion_atom_site_label_3
_geom_torsion_atom_site_label_4
_geom_torsion_site_symmetry_1
_geom_torsion
N2 N1 C1 O1 . -1.1(4)
N2 N1 C1 C10 . 175.3(4)
C2 O1 C1 N1 . 0.9(4)
C2 O1 C1 C10 . -175.9(3)
O3 S1 N3 C4 1 -28.4(5)
O3 S1 N3 C4 . -28.4(5)
O2 S1 N3 C4 . -159.1(4)
C3 S1 N3 C4 . 89.3(5)
C1 N1 N2 C2 . 0.8(4)
N1 C1 C10 S2 . 108.0(4)
O1 C1 C10 S2 . -75.8(4)
O4 S2 C10 C1 . 48.6(3)
O5 S2 C10 C1 . 175.8(3)
C11 S2 C10 C1 . -69.1(3)
C18 C13 C14 C15 . 2.5(7)
C12 C13 C14 C15 . -179.9(5)
C8 C7 C6 C5 . 2.4(7)
Cl C7 C6 C5 . -177.2(4)
C6 C7 C8 C9 . -3.5(7)
Cl C7 C8 C9 . 176.2(4)
C7 C8 C9 C4 . 1.1(7)
C14 C13 C18 C17 . -1.8(7)
C12 C13 C18 C17 . -179.3(4)
O3 S1 C3 C2 1 49.3(4)
O3 S1 C3 C2 . 49.3(4)
O2 S1 C3 C2 . 178.8(3)
N3 S1 C3 C2 . -69.4(4)
C14 C13 C12 C11 . 138.1(6)
C18 C13 C12 C11 . -44.4(8)
C13 C12 C11 S2 . -6.0(9)
O4 S2 C11 C12 . 89.9(5)
O5 S2 C11 C12 . -41.7(5)
C10 S2 C11 C12 . -154.9(5)
C7 C6 C5 C4 . 1.1(7)
N1 N2 C2 O1 . -0.2(5)
N1 N2 C2 C3 . -178.2(4)
C1 O1 C2 N2 . -0.4(4)
C1 O1 C2 C3 . 177.8(3)
S1 C3 C2 N2 . -76.1(6)
S1 C3 C2 O1 . 106.1(4)
C6 C5 C4 C9 . -3.4(7)
C6 C5 C4 N3 . 177.6(4)
C8 C9 C4 C5 . 2.3(7)
C8 C9 C4 N3 . -178.6(4)
S1 N3 C4 C5 . -2.1(7)
S1 N3 C4 C9 . 178.9(3)
C13 C18 C17 C16 . -0.3(7)
C13 C14 C15 C16 . -1.1(8)
C18 C17 C16 C15 . 1.8(8)
C14 C15 C16 C17 . -1.0(8)

loop_
_cod_related_entry_id
_cod_related_entry_database
_cod_related_entry_code
1 ChemSpider 30658075
